data_7235376
loop_
_publ_author_name
'Kyprianidou, Eleni J.'
'Lazarides, Theodore'
'Kaziannis, Spyridon'
'Kosmidis, Constantine'
'Itskos, Grigorios'
'Manos, Manolis J.'
'Tasiopoulos, Anastasios J.'

_publ_section_title
;
 Single crystal coordinating solvent exchange as a general method for the
 enhancement of the photoluminescence properties of lanthanide MOFs
;
_journal_issue 15
_journal_name_full 'Journal of Materials Chemistry A'
_journal_page_first 5258
_journal_paper_doi 10.1039/c3ta14489e
_journal_volume 2
_journal_year 2014
_chemical_formula_moiety 'C20 H12 Eu N3 O7'
_chemical_formula_sum 'C20 H12 Eu N3 O7'
_chemical_formula_weight 558.30
_space_group_IT_number 15
_space_group_name_Hall '-C 2yc'
_space_group_name_H-M_alt 'C 1 2/c 1'
_symmetry_cell_setting monoclinic
_symmetry_space_group_name_H-M 'C 1 2/c 1'
_atom_sites_solution_hydrogens geom
_atom_sites_solution_primary direct
_atom_sites_solution_secondary difmap
_audit_creation_method SHELXL-97
_cell_angle_alpha 90.00
_cell_angle_beta 98.053(8)
_cell_angle_gamma 90.00
_cell_formula_units_Z 8
_cell_length_a 29.081(2)
_cell_length_b 13.3943(12)
_cell_length_c 13.5384(14)
_cell_measurement_reflns_used 2474
_cell_measurement_temperature 100(2)
_cell_measurement_theta_max 24.9999
_cell_measurement_theta_min 3.0069
_cell_volume 5221.5(8)
_computing_cell_refinement 'CrysAlis RED'
_computing_data_collection 'CrysAlis CCD'
_computing_data_reduction 'CrysAlis RED'
_computing_molecular_graphics
;
 DIAMOND (Brandenburg, 2006)
 MERCURY (Bruno et al. 2002)
;
_computing_publication_material 'WINGX (Farrugia, 1999)'
_computing_structure_refinement 'SHELXL-97 (Sheldrick, 1997)'
_computing_structure_solution 'SHELXL-97 (Sheldrick, 1997)'
_diffrn_ambient_temperature 100(2)
_diffrn_detector_area_resol_mean 10.4223
_diffrn_measured_fraction_theta_full 0.997
_diffrn_measured_fraction_theta_max 0.997
_diffrn_measurement_device_type 'SuperNova, Dual, Cu at zero, Atlas'
_diffrn_measurement_method '\w scans'
_diffrn_radiation_monochromator mirror
_diffrn_radiation_source 'SuperNova (Mo) X-ray Source'
_diffrn_radiation_type MoK\a
_diffrn_radiation_wavelength 0.71073
_diffrn_reflns_av_R_equivalents 0.0458
_diffrn_reflns_av_sigmaI/netI 0.0438
_diffrn_reflns_limit_h_max 29
_diffrn_reflns_limit_h_min -34
_diffrn_reflns_limit_k_max 11
_diffrn_reflns_limit_k_min -15
_diffrn_reflns_limit_l_max 15
_diffrn_reflns_limit_l_min -16
_diffrn_reflns_number 13020
_diffrn_reflns_theta_full 25.00
_diffrn_reflns_theta_max 25.00
_diffrn_reflns_theta_min 3.04
_exptl_absorpt_coefficient_mu 2.440
_exptl_absorpt_correction_T_max 1.00000
_exptl_absorpt_correction_T_min 0.49028
_exptl_absorpt_correction_type multi-scan
_exptl_absorpt_process_details 'Empirical absorption correction (CrysAlis RED, Oxford Diffraction)'
_exptl_crystal_colour colorless
_exptl_crystal_density_diffrn 1.420
_exptl_crystal_density_method 'not measured'
_exptl_crystal_description plate
_exptl_crystal_F_000 2176.0
_exptl_crystal_size_max 0.07
_exptl_crystal_size_mid 0.05
_exptl_crystal_size_min 0.04
_refine_diff_density_max 1.717
_refine_diff_density_min -2.869
_refine_diff_density_rms 0.185
_refine_ls_extinction_method none
_refine_ls_goodness_of_fit_ref 1.070
_refine_ls_hydrogen_treatment mixed
_refine_ls_matrix_type full
_refine_ls_number_parameters 283
_refine_ls_number_reflns 4590
_refine_ls_number_restraints 64
_refine_ls_restrained_S_all 1.077
_refine_ls_R_factor_all 0.0637
_refine_ls_R_factor_gt 0.0571
_refine_ls_shift/su_max 0.001
_refine_ls_shift/su_mean 0.000
_refine_ls_structure_factor_coef Fsqd
_refine_ls_weighting_details 'calc w=1/[\s^2^(Fo^2^)+(0.1078P)^2^+25.8794P] where P=(Fo^2^+2Fc^2^)/3'
_refine_ls_weighting_scheme calc
_refine_ls_wR_factor_gt 0.1643
_refine_ls_wR_factor_ref 0.1700
_reflns_number_gt 3863
_reflns_number_total 4603
_reflns_threshold_expression >2sigma(I)
_cod_data_source_file c3ta14489e2.cif
_cod_data_source_block UCY-8-Ima
_cod_depositor_comments
;
The following automatic conversions were performed:

data item '_symmetry_cell_setting' value 'Monoclinic' was changed to
'monoclinic' in accordance with the
/home/saulius/struct/COD-crude-data/automatic-downloads/DataCite-retrospective/RSC/depositions/lib/dictionaries/cif_core.dic
dictionary named 'cif_core.dic' version 2.4.2 last updated on
2011-04-26.

Automatic conversion script
Id: cif_fix_values 6909 2019-04-08 15:41:33Z antanas 
;
_cod_original_cell_volume 5221.4(8)
_cod_original_sg_symbol_H-M 'C 2/c'
_cod_database_code 7235376

loop_
_symmetry_equiv_pos_as_xyz
'x, y, z'
'-x, y, -z+1/2'
'x+1/2, y+1/2, z'
'-x+1/2, y+1/2, -z+1/2'
'-x, -y, -z'
'x, -y, z-1/2'
'-x+1/2, -y+1/2, -z'
'x+1/2, -y+1/2, z-1/2'

loop_
_atom_site_label
_atom_site_type_symbol
_atom_site_fract_x
_atom_site_fract_y
_atom_site_fract_z
_atom_site_U_iso_or_equiv
_atom_site_adp_type
_atom_site_occupancy
_atom_site_symmetry_multiplicity
_atom_site_calc_flag
_atom_site_refinement_flags
O1 O 0.3758(2) 0.6853(4) 0.0083(5) 0.0530(15) Uani 1 1 d .
O2 O 0.38660(18) 0.8455(4) -0.0161(4) 0.0517(14) Uani 1 1 d .
O3 O 0.28781(16) 0.9521(4) -0.0412(4) 0.0394(11) Uani 1 1 d .
O4 O 0.27136(16) 0.6485(4) 0.0303(4) 0.0392(11) Uani 1 1 d .
O5 O 0.30178(17) 0.7616(4) -0.1318(4) 0.0389(11) Uani 1 1 d .
O6 O 0.26682(18) 0.8130(4) 0.1732(4) 0.0482(14) Uani 1 1 d .
O7 O 0.3636(3) 0.7479(7) 0.1976(5) 0.085(2) Uani 1 1 d U
N1 N 0.5922(2) 0.5844(6) -0.1510(6) 0.060(2) Uani 1 1 d .
N2 N 0.3436(3) 0.9487(6) 0.1569(6) 0.0653(19) Uani 1 1 d U
N3 N 0.3416(3) 1.0746(7) 0.2653(7) 0.079(2) Uani 1 1 d U
C1 C 0.3992(3) 0.7561(7) -0.0189(6) 0.0474(19) Uani 1 1 d .
C2 C 0.4436(3) 0.7337(8) -0.0580(7) 0.054(2) Uani 1 1 d .
C3 C 0.4708(4) 0.8081(8) -0.0861(11) 0.080(4) Uani 1 1 d .
H3 H 0.4609 0.8741 -0.0841 0.096 Uiso 1 1 calc R
C4 C 0.5132(4) 0.7867(9) -0.1178(13) 0.094(5) Uani 1 1 d .
H4 H 0.5313 0.8383 -0.1376 0.113 Uiso 1 1 calc R
C5 C 0.5284(4) 0.6895(8) -0.1199(9) 0.068(3) Uani 1 1 d .
C6 C 0.5012(4) 0.6150(8) -0.0944(9) 0.077(3) Uani 1 1 d .
H6 H 0.5112 0.5493 -0.0979 0.092 Uiso 1 1 calc R
C7 C 0.4582(3) 0.6346(8) -0.0626(8) 0.073(3) Uani 1 1 d .
H7 H 0.4398 0.5826 -0.0450 0.087 Uiso 1 1 calc R
C8 C 0.5751(4) 0.6705(9) -0.1480(8) 0.067(3) Uani 1 1 d D
C9 C 0.2452(3) 0.9323(5) -0.0623(5) 0.0390(16) Uani 1 1 d .
C10 C 0.2138(2) 1.0020(5) -0.1226(5) 0.0357(15) Uani 1 1 d .
C11 C 0.2324(2) 1.0678(5) -0.1874(5) 0.0382(16) Uani 1 1 d .
H11 H 0.2640 1.0659 -0.1911 0.046 Uiso 1 1 calc R
C12 C 0.2047(2) 0.8649(5) 0.2544(5) 0.0379(15) Uani 1 1 d .
C13 C 0.6671(3) 0.5086(6) -0.1159(5) 0.0430(17) Uani 1 1 d .
H13 H 0.6540 0.4644 -0.0749 0.052 Uiso 1 1 calc R
C14 C 0.6394(3) 0.5793(6) -0.1687(6) 0.0487(19) Uani 1 1 d .
C15 C 0.6576(3) 0.6399(6) -0.2373(6) 0.0462(18) Uani 1 1 d .
H15 H 0.6383 0.6835 -0.2775 0.055 Uiso 1 1 calc R
C16 C 0.2244(3) 0.8007(5) 0.1811(6) 0.0382(17) Uani 1 1 d .
C17 C 0.3256(5) 1.0384(10) 0.1776(10) 0.092(3) Uani 1 1 d U
H17 H 0.3037 1.0716 0.1328 0.111 Uiso 1 1 calc R
C18 C 0.3628(5) 1.0052(11) 0.3142(11) 0.097(3) Uani 1 1 d U
H18 H 0.3774 1.0065 0.3799 0.117 Uiso 1 1 calc R
C19 C 0.3597(5) 0.9289(10) 0.2500(9) 0.089(3) Uani 1 1 d U
C20 C 0.3776(6) 0.8232(11) 0.2599(12) 0.108(4) Uani 1 1 d U
H20A H 0.4109 0.8276 0.2615 0.129 Uiso 1 1 calc R
H20B H 0.3724 0.8009 0.3256 0.129 Uiso 1 1 calc R
H16 H 0.588(5) 0.732(7) -0.176(11) 0.129 Uiso 1 1 d D
Eu1 Eu 0.314072(11) 0.79913(2) 0.04433(2) 0.03370(18) Uani 1 1 d .

loop_
_atom_site_aniso_label
_atom_site_aniso_U_11
_atom_site_aniso_U_22
_atom_site_aniso_U_33
_atom_site_aniso_U_23
_atom_site_aniso_U_13
_atom_site_aniso_U_12
O1 0.034(3) 0.061(3) 0.071(4) 0.017(3) 0.032(3) 0.017(3)
O2 0.028(3) 0.060(3) 0.073(4) -0.003(3) 0.028(3) -0.004(3)
O3 0.023(3) 0.041(3) 0.057(3) -0.002(2) 0.017(2) 0.001(2)
O4 0.026(3) 0.043(3) 0.053(3) 0.003(2) 0.022(2) 0.004(2)
O5 0.033(3) 0.045(3) 0.042(3) -0.003(2) 0.017(2) -0.006(2)
O6 0.025(3) 0.075(4) 0.050(3) -0.017(3) 0.024(2) -0.010(2)
O7 0.089(4) 0.098(4) 0.068(3) 0.000(3) 0.007(3) 0.028(3)
N1 0.032(4) 0.081(5) 0.072(5) 0.030(4) 0.028(3) 0.026(4)
N2 0.068(4) 0.062(3) 0.067(3) -0.003(3) 0.013(3) -0.008(3)
N3 0.076(4) 0.082(4) 0.080(4) -0.011(3) 0.019(3) -0.009(3)
C1 0.027(4) 0.065(5) 0.054(4) 0.005(4) 0.019(3) 0.010(4)
C2 0.035(5) 0.072(5) 0.060(5) 0.008(5) 0.021(4) 0.013(4)
C3 0.049(6) 0.076(7) 0.126(10) 0.005(6) 0.049(7) 0.014(5)
C4 0.055(7) 0.083(8) 0.158(13) 0.012(7) 0.066(8) 0.003(5)
C5 0.041(5) 0.083(7) 0.087(7) 0.024(5) 0.040(5) 0.022(5)
C6 0.057(6) 0.077(7) 0.106(8) 0.036(6) 0.048(6) 0.026(5)
C7 0.050(6) 0.078(6) 0.100(7) 0.030(6) 0.047(5) 0.025(5)
C8 0.047(6) 0.088(7) 0.072(6) 0.018(6) 0.029(5) 0.011(5)
C9 0.037(4) 0.045(4) 0.039(4) -0.004(3) 0.022(3) 0.007(3)
C10 0.028(4) 0.043(4) 0.039(3) 0.004(3) 0.018(3) 0.005(3)
C11 0.025(4) 0.051(4) 0.043(4) -0.001(3) 0.017(3) 0.003(3)
C12 0.028(4) 0.045(4) 0.044(4) -0.001(3) 0.016(3) -0.006(3)
C13 0.034(4) 0.052(4) 0.048(4) 0.010(4) 0.021(3) 0.001(3)
C14 0.032(4) 0.059(5) 0.061(5) 0.011(4) 0.029(3) 0.007(4)
C15 0.030(4) 0.055(4) 0.058(5) 0.008(4) 0.024(3) 0.014(3)
C16 0.036(4) 0.043(4) 0.039(4) 0.000(3) 0.019(3) -0.004(3)
C17 0.094(5) 0.091(4) 0.092(4) -0.008(4) 0.016(4) 0.005(4)
C18 0.093(5) 0.103(5) 0.096(4) -0.011(4) 0.014(4) -0.003(4)
C19 0.093(5) 0.088(4) 0.084(4) -0.001(4) 0.010(4) -0.009(4)
C20 0.107(6) 0.107(4) 0.109(5) 0.001(4) 0.013(4) 0.009(4)
Eu1 0.0202(3) 0.0422(3) 0.0422(3) -0.00085(14) 0.01657(16) 0.00168(12)

loop_
_atom_type_symbol
_atom_type_description
_atom_type_scat_dispersion_real
_atom_type_scat_dispersion_imag
_atom_type_scat_source
C C 0.0033 0.0016 'International Tables Vol C Tables 4.2.6.8 and 6.1.1.4'
H H 0.0000 0.0000 'International Tables Vol C Tables 4.2.6.8 and 6.1.1.4'
N N 0.0061 0.0033 'International Tables Vol C Tables 4.2.6.8 and 6.1.1.4'
O O 0.0106 0.0060 'International Tables Vol C Tables 4.2.6.8 and 6.1.1.4'
Eu Eu -0.1578 3.6682 'International Tables Vol C Tables 4.2.6.8 and 6.1.1.4'

loop_
_geom_angle_atom_site_label_1
_geom_angle_atom_site_label_2
_geom_angle_atom_site_label_3
_geom_angle
_geom_angle_site_symmetry_1
_geom_angle_site_symmetry_3
C1 O1 Eu1 91.7(5) . .
C1 O2 Eu1 92.1(5) . .
C9 O3 Eu1 99.5(4) . .
C9 O4 Eu1 155.5(5) 7_565 .
C9 O4 Eu1 88.7(4) 7_565 7_565
Eu1 O4 Eu1 105.06(18) . 7_565
C16 O5 Eu1 131.1(4) 7_565 .
C16 O6 Eu1 136.3(5) . .
C20 O7 Eu1 114.3(8) . .
C8 N1 C14 116.3(8) . .
C19 N2 C17 94.4(10) . .
C19 N2 Eu1 117.1(8) . .
C17 N2 Eu1 134.6(8) . .
C18 N3 C17 107.0(11) . .
O1 C1 O2 122.9(7) . .
O1 C1 C2 118.9(8) . .
O2 C1 C2 118.2(8) . .
O1 C1 Eu1 61.7(4) . .
O2 C1 Eu1 61.2(4) . .
C2 C1 Eu1 177.1(6) . .
C3 C2 C7 119.4(8) . .
C3 C2 C1 121.2(9) . .
C7 C2 C1 119.4(9) . .
C2 C3 C4 120.7(10) . .
C2 C3 H3 119.6 . .
C4 C3 H3 119.6 . .
C5 C4 C3 120.3(10) . .
C5 C4 H4 119.9 . .
C3 C4 H4 119.9 . .
C6 C5 C4 119.4(9) . .
C6 C5 C8 122.0(9) . .
C4 C5 C8 118.5(10) . .
C5 C6 C7 121.4(10) . .
C5 C6 H6 119.3 . .
C7 C6 H6 119.3 . .
C2 C7 C6 118.8(9) . .
C2 C7 H7 120.6 . .
C6 C7 H7 120.6 . .
N1 C8 C5 123.1(10) . .
N1 C8 H16 125(9) . .
C5 C8 H16 111(10) . .
O3 C9 O4 120.2(7) . 7_565
O3 C9 C10 120.5(6) . .
O4 C9 C10 119.3(6) 7_565 .
O3 C9 Eu1 55.2(4) . .
O4 C9 Eu1 65.2(4) 7_565 .
C10 C9 Eu1 174.4(5) . .
C13 C10 C11 118.1(6) 3_455 .
C13 C10 C9 123.1(6) 3_455 .
C11 C10 C9 118.8(6) . .
C12 C11 C10 121.5(6) 6_575 .
C12 C11 H11 119.2 6_575 .
C10 C11 H11 119.2 . .
C11 C12 C15 119.0(7) 6_576 8_466
C11 C12 C16 120.8(6) 6_576 .
C15 C12 C16 120.1(7) 8_466 .
C10 C13 C14 121.5(7) 3_545 .
C10 C13 H13 119.3 3_545 .
C14 C13 H13 119.3 . .
C13 C14 C15 119.8(7) . .
C13 C14 N1 116.9(7) . .
C15 C14 N1 123.2(7) . .
C14 C15 C12 119.8(7) . 8_565
C14 C15 H15 120.1 . .
C12 C15 H15 120.1 8_565 .
O5 C16 O6 124.7(7) 7_565 .
O5 C16 C12 118.5(7) 7_565 .
O6 C16 C12 116.8(6) . .
N3 C17 N2 114.8(12) . .
N3 C17 C19 74.5(8) . .
N2 C17 C19 41.9(7) . .
N3 C17 H17 122.6 . .
N2 C17 H17 122.6 . .
C19 C17 H17 160.0 . .
N3 C18 C19 103.8(12) . .
N3 C18 H18 128.1 . .
C19 C18 H18 128.1 . .
N2 C19 C18 117.1(12) . .
N2 C19 C20 110.3(11) . .
C18 C19 C20 131.9(13) . .
N2 C19 C17 43.8(6) . .
C18 C19 C17 74.7(9) . .
C20 C19 C17 153.3(11) . .
O7 C20 C19 125.5(13) . .
O7 C20 Eu1 43.5(6) . .
C19 C20 Eu1 82.4(8) . .
O7 C20 H20A 106.0 . .
C19 C20 H20A 106.0 . .
Eu1 C20 H20A 117.9 . .
O7 C20 H20B 106.0 . .
C19 C20 H20B 106.0 . .
Eu1 C20 H20B 130.9 . .
H20A C20 H20B 106.3 . .
O4 Eu1 O6 76.94(17) . .
O4 Eu1 O5 74.92(17) . .
O6 Eu1 O5 136.17(18) . .
O4 Eu1 O3 123.81(17) . .
O6 Eu1 O3 96.24(19) . .
O5 Eu1 O3 73.20(17) . .
O4 Eu1 O2 131.16(17) . .
O6 Eu1 O2 147.2(2) . .
O5 Eu1 O2 74.80(18) . .
O3 Eu1 O2 81.62(18) . .
O4 Eu1 O7 93.9(3) . .
O6 Eu1 O7 74.5(2) . .
O5 Eu1 O7 140.0(2) . .
O3 Eu1 O7 138.5(3) . .
O2 Eu1 O7 85.5(3) . .
O4 Eu1 O1 81.08(18) . .
O6 Eu1 O1 135.1(2) . .
O5 Eu1 O1 71.7(2) . .
O3 Eu1 O1 128.33(17) . .
O2 Eu1 O1 53.34(19) . .
O7 Eu1 O1 68.6(2) . .
O4 Eu1 N2 146.6(2) . .
O6 Eu1 N2 71.6(2) . .
O5 Eu1 N2 137.2(2) . .
O3 Eu1 N2 71.6(2) . .
O2 Eu1 N2 76.7(2) . .
O7 Eu1 N2 67.1(3) . .
O1 Eu1 N2 113.9(3) . .
O4 Eu1 O4 74.94(18) . 7_565
O6 Eu1 O4 69.55(18) . 7_565
O5 Eu1 O4 71.10(16) . 7_565
O3 Eu1 O4 51.42(15) . 7_565
O2 Eu1 O4 127.80(18) . 7_565
O7 Eu1 O4 143.8(2) . 7_565
O1 Eu1 O4 139.7(2) . 7_565
N2 Eu1 O4 103.7(2) . 7_565
O4 Eu1 C1 106.2(2) . .
O6 Eu1 C1 150.6(2) . .
O5 Eu1 C1 70.7(2) . .
O3 Eu1 C1 105.2(2) . .
O2 Eu1 C1 26.7(2) . .
O7 Eu1 C1 76.2(3) . .
O1 Eu1 C1 26.6(2) . .
N2 Eu1 C1 96.0(3) . .
O4 Eu1 C1 139.8(2) 7_565 .
O4 Eu1 C9 99.53(19) . .
O6 Eu1 C9 83.5(2) . .
O5 Eu1 C9 68.96(18) . .
O3 Eu1 C9 25.31(19) . .
O2 Eu1 C9 104.1(2) . .
O7 Eu1 C9 150.8(2) . .
O1 Eu1 C9 138.90(19) . .
N2 Eu1 C9 88.1(2) . .
O4 Eu1 C9 26.16(18) 7_565 .
C1 Eu1 C9 123.6(2) . .
O4 Eu1 C20 112.5(3) . .
O6 Eu1 C20 69.3(3) . .
O5 Eu1 C20 153.7(3) . .
O3 Eu1 C20 116.6(3) . .
O2 Eu1 C20 82.4(3) . .
O7 Eu1 C20 22.1(3) . .
O1 Eu1 C20 84.3(3) . .
N2 Eu1 C20 45.1(3) . .
O4 Eu1 C20 134.8(3) 7_565 .
C1 Eu1 C20 83.0(4) . .
C9 Eu1 C20 130.6(3) . .

loop_
_geom_bond_atom_site_label_1
_geom_bond_atom_site_label_2
_geom_bond_distance
_geom_bond_site_symmetry_2
O1 C1 1.252(10) .
O1 Eu1 2.457(5) .
O2 C1 1.254(11) .
O2 Eu1 2.447(5) .
O3 C9 1.262(9) .
O3 Eu1 2.423(5) .
O4 C9 1.284(9) 7_565
O4 Eu1 2.362(5) .
O4 Eu1 2.643(5) 7_565
O5 C16 1.256(9) 7_565
O5 Eu1 2.415(5) .
O6 C16 1.264(10) .
O6 Eu1 2.375(5) .
O7 C20 1.340(16) .
O7 Eu1 2.452(7) .
N1 C8 1.259(13) .
N1 C14 1.427(10) .
N2 C19 1.308(14) .
N2 C17 1.355(14) .
N2 Eu1 2.589(8) .
N3 C18 1.253(16) .
N3 C17 1.305(15) .
C1 C2 1.493(11) .
C1 Eu1 2.790(7) .
C2 C3 1.360(14) .
C2 C7 1.399(14) .
C3 C4 1.390(15) .
C3 H3 0.9300 .
C4 C5 1.379(14) .
C4 H4 0.9300 .
C5 C6 1.348(14) .
C5 C8 1.480(13) .
C6 C7 1.403(12) .
C6 H6 0.9300 .
C7 H7 0.9300 .
C8 H16 1.00(2) .
C9 O4 1.284(9) 7_565
C9 C10 1.470(10) .
C9 Eu1 2.911(7) .
C10 C13 1.376(10) 3_455
C10 C11 1.404(9) .
C11 C12 1.379(10) 6_575
C11 H11 0.9300 .
C12 C11 1.379(10) 6_576
C12 C15 1.393(10) 8_466
C12 C16 1.487(10) .
C13 C10 1.376(10) 3_545
C13 C14 1.376(11) .
C13 H13 0.9300 .
C14 C15 1.393(11) .
C15 C12 1.394(10) 8_565
C15 H15 0.9300 .
C16 O5 1.256(9) 7_565
C17 C19 1.954(19) .
C17 H17 0.9300 .
C18 C19 1.337(17) .
C18 H18 0.9300 .
C19 C20 1.509(18) .
C20 Eu1 3.243(16) .
C20 H20A 0.9700 .
C20 H20B 0.9700 .
Eu1 O4 2.642(5) 7_565

loop_
_platon_squeeze_void_nr
_platon_squeeze_void_average_x
_platon_squeeze_void_average_y
_platon_squeeze_void_average_z
_platon_squeeze_void_volume
_platon_squeeze_void_count_electrons
_platon_squeeze_void_content
1 0.160 0.332 0.129 2008 339 ' '
